data_1508743
loop_
_publ_author_name
'Deng, Jun'
'Hsung, Richard P.'
'Ko, Changhong'

_publ_section_title
;
 Gassman's cationic [2 + 2] cycloadditions using temporary tethers.
;
_journal_issue 21
_journal_name_full 'Organic letters'
_journal_page_first 5562
_journal_page_last 5565
_journal_paper_doi 10.1021/ol3026796
_journal_volume 14
_journal_year 2012
_chemical_formula_moiety 'C14 H23 N O5'
_chemical_formula_sum 'C14 H23 N O5'
_chemical_formula_weight 285.33
_chemical_name_common 12099a
_chemical_name_systematic
; 
 ? 
;
_space_group_IT_number 2
_symmetry_cell_setting triclinic
_symmetry_space_group_name_Hall '-P 1'
_symmetry_space_group_name_H-M 'P -1'
_atom_sites_solution_hydrogens geom
_atom_sites_solution_primary direct
_atom_sites_solution_secondary difmap
_audit_creation_method SHELXL-97
_cell_angle_alpha 104.187(1)
_cell_angle_beta 101.932(1)
_cell_angle_gamma 102.161(1)
_cell_formula_units_Z 2
_cell_length_a 6.2528(6)
_cell_length_b 9.4257(9)
_cell_length_c 13.6643(14)
_cell_measurement_reflns_used 2986
_cell_measurement_temperature 173(2)
_cell_measurement_theta_max 27.28
_cell_measurement_theta_min 2.39
_cell_volume 734.34(12)
_computing_cell_refinement 'Bruker SAINT'
_computing_data_collection 'Bruker APEX2'
_computing_data_reduction 'Bruker SAINT'
_computing_molecular_graphics 'Bruker SHELXTL'
_computing_publication_material 'Bruker SHELXTL'
_computing_structure_refinement 'SHELXL-97 (Sheldrick, 2008)'
_computing_structure_solution 'SHELXS-97 (Sheldrick, 2008)'
_diffrn_ambient_temperature 173(2)
_diffrn_measured_fraction_theta_full 0.987
_diffrn_measured_fraction_theta_max 0.987
_diffrn_measurement_device_type 'Bruker APEX-II CCD'
_diffrn_measurement_method '\f and \w scans'
_diffrn_radiation_monochromator graphite
_diffrn_radiation_source 'sealed tube'
_diffrn_radiation_type MoK\a
_diffrn_radiation_wavelength 0.71073
_diffrn_reflns_av_R_equivalents 0.0193
_diffrn_reflns_av_sigmaI/netI 0.0217
_diffrn_reflns_limit_h_max 7
_diffrn_reflns_limit_h_min -8
_diffrn_reflns_limit_k_max 11
_diffrn_reflns_limit_k_min -12
_diffrn_reflns_limit_l_max 17
_diffrn_reflns_limit_l_min 0
_diffrn_reflns_number 8410
_diffrn_reflns_theta_full 27.44
_diffrn_reflns_theta_max 27.44
_diffrn_reflns_theta_min 2.32
_exptl_absorpt_coefficient_mu 0.097
_exptl_absorpt_correction_T_max 0.989
_exptl_absorpt_correction_T_min 0.974
_exptl_absorpt_correction_type multi-scan
_exptl_absorpt_process_details 'SADABS (Sheldrick, 2008/1)'
_exptl_crystal_colour Colorless
_exptl_crystal_density_diffrn 1.290
_exptl_crystal_density_method 'not measured'
_exptl_crystal_description Block
_exptl_crystal_F_000 308
_exptl_crystal_size_max 0.30
_exptl_crystal_size_mid 0.14
_exptl_crystal_size_min 0.11
_refine_diff_density_max 0.263
_refine_diff_density_min -0.176
_refine_diff_density_rms 0.036
_refine_ls_extinction_method none
_refine_ls_goodness_of_fit_ref 1.040
_refine_ls_hydrogen_treatment constr
_refine_ls_matrix_type full
_refine_ls_number_parameters 184
_refine_ls_number_reflns 3296
_refine_ls_number_restraints 0
_refine_ls_restrained_S_all 1.040
_refine_ls_R_factor_all 0.0557
_refine_ls_R_factor_gt 0.0422
_refine_ls_shift/su_max 0.000
_refine_ls_shift/su_mean 0.000
_refine_ls_structure_factor_coef Fsqd
_refine_ls_weighting_details 'calc w=1/[\s^2^(Fo^2^)+(0.0500P)^2^+0.1800P] where P=(Fo^2^+2Fc^2^)/3'
_refine_ls_weighting_scheme calc
_refine_ls_wR_factor_gt 0.1038
_refine_ls_wR_factor_ref 0.1126
_reflns_number_gt 2565
_reflns_number_total 3296
_reflns_threshold_expression >2sigma(I)
_cod_data_source_file ol3026796_si_003.cif
_cod_data_source_block 12099a
_cod_depositor_comments
;
The following automatic conversions were performed:

'_symmetry_cell_setting' value 'Triclinic' changed to 'triclinic'
according to /home/saulius/struct/CIF-dictionaries/cif_core.dic
dictionary named 'cif_core.dic' version 2.4.2 from
2011-04-26.

'_exptl_absorpt_correction_type' value 'Multi-scan'
changed to 'multi-scan' according to
/home/saulius/struct/CIF-dictionaries/cif_core.dic dictionary named
'cif_core.dic' version 2.4.2 from 2011-04-26.

Automatic conversion script
Id: cif_fix_values 1891 2012-01-12 08:04:46Z andrius 
;
_cod_original_sg_symbol_H-M P-1
_cod_database_code 1508743

loop_
_symmetry_equiv_pos_as_xyz
'x, y, z'
'-x, -y, -z'

loop_
_atom_site_label
_atom_site_type_symbol
_atom_site_fract_x
_atom_site_fract_y
_atom_site_fract_z
_atom_site_U_iso_or_equiv
_atom_site_adp_type
_atom_site_occupancy
_atom_site_symmetry_multiplicity
_atom_site_calc_flag
_atom_site_refinement_flags
O1 O 0.64004(19) 0.09512(12) 0.76835(9) 0.0488(3) Uani 1 1 d .
O2 O 1.0990(2) 0.28787(12) 0.99101(8) 0.0498(3) Uani 1 1 d .
O3 O 1.01464(17) 0.06227(11) 0.86560(8) 0.0411(3) Uani 1 1 d .
O4 O 0.2447(2) 0.15981(13) 0.49664(8) 0.0531(3) Uani 1 1 d .
O5 O 0.08553(17) 0.34276(12) 0.55929(8) 0.0443(3) Uani 1 1 d .
N1 N 0.7645(2) 0.20200(15) 0.86543(10) 0.0458(3) Uani 1 1 d .
C1 C 0.7035(3) 0.15065(18) 0.68585(12) 0.0462(4) Uani 1 1 d .
H1A H 0.6139 0.0771 0.6169 0.055 Uiso 1 1 calc R
H1B H 0.8663 0.1584 0.6918 0.055 Uiso 1 1 calc R
C2 C 0.6632(2) 0.30396(16) 0.69138(11) 0.0348(3) Uani 1 1 d .
H2A H 0.7447 0.3510 0.6465 0.042 Uiso 1 1 calc R
C3 C 0.7208(2) 0.42061(15) 0.80189(10) 0.0314(3) Uani 1 1 d .
H3A H 0.8703 0.4988 0.8211 0.038 Uiso 1 1 calc R
C4 C 0.6941(3) 0.34138(17) 0.88486(11) 0.0401(3) Uani 1 1 d .
H4A H 0.7863 0.4114 0.9546 0.048 Uiso 1 1 calc R
H4B H 0.5329 0.3172 0.8861 0.048 Uiso 1 1 calc R
C5 C 0.9729(3) 0.19270(16) 0.91257(11) 0.0377(3) Uani 1 1 d .
C6 C 1.2195(2) 0.03711(17) 0.92253(12) 0.0413(4) Uani 1 1 d .
H6A H 1.2096 0.0350 0.9936 0.050 Uiso 1 1 calc R
H6B H 1.3541 0.1201 0.9298 0.050 Uiso 1 1 calc R
C7 C 1.2400(3) -0.1120(2) 0.86169(14) 0.0558(5) Uani 1 1 d .
H7A H 1.3721 -0.1351 0.9004 0.084 Uiso 1 1 calc R
H7B H 1.2592 -0.1065 0.7932 0.084 Uiso 1 1 calc R
H7C H 1.1021 -0.1924 0.8516 0.084 Uiso 1 1 calc R
C8 C 0.4199(2) 0.32210(15) 0.67123(10) 0.0308(3) Uani 1 1 d .
H8A H 0.3245 0.2474 0.6966 0.037 Uiso 1 1 calc R
C9 C 0.5128(2) 0.47771(15) 0.75891(10) 0.0306(3) Uani 1 1 d .
C10 C 0.5927(3) 0.61198(17) 0.71930(13) 0.0438(4) Uani 1 1 d .
H10A H 0.4610 0.6305 0.6767 0.066 Uiso 1 1 calc R
H10B H 0.6962 0.5888 0.6766 0.066 Uiso 1 1 calc R
H10C H 0.6724 0.7029 0.7792 0.066 Uiso 1 1 calc R
C11 C 0.3610(3) 0.51754(18) 0.82891(12) 0.0419(4) Uani 1 1 d .
H11A H 0.2342 0.5451 0.7899 0.063 Uiso 1 1 calc R
H11B H 0.4494 0.6037 0.8908 0.063 Uiso 1 1 calc R
H11C H 0.3016 0.4295 0.8512 0.063 Uiso 1 1 calc R
C12 C 0.2965(2) 0.31087(16) 0.56232(11) 0.0363(3) Uani 1 1 d .
H12A H 0.3919 0.3822 0.5346 0.044 Uiso 1 1 calc R
C13 C 0.0485(3) 0.13884(18) 0.41424(12) 0.0473(4) Uani 1 1 d .
H13A H -0.0624 0.0395 0.4005 0.057 Uiso 1 1 calc R
H13B H 0.0905 0.1432 0.3488 0.057 Uiso 1 1 calc R
C14 C -0.0501(3) 0.2693(2) 0.45363(12) 0.0506(4) Uani 1 1 d .
H14A H -0.0385 0.3403 0.4110 0.061 Uiso 1 1 calc R
H14B H -0.2118 0.2306 0.4511 0.061 Uiso 1 1 calc R

loop_
_atom_site_aniso_label
_atom_site_aniso_U_11
_atom_site_aniso_U_22
_atom_site_aniso_U_33
_atom_site_aniso_U_23
_atom_site_aniso_U_13
_atom_site_aniso_U_12
O1 0.0491(6) 0.0361(6) 0.0501(7) 0.0066(5) -0.0055(5) 0.0149(5)
O2 0.0594(7) 0.0396(6) 0.0397(6) 0.0051(5) -0.0032(5) 0.0157(5)
O3 0.0423(6) 0.0353(5) 0.0411(6) 0.0094(4) -0.0017(4) 0.0163(4)
O4 0.0620(7) 0.0522(7) 0.0353(6) -0.0036(5) -0.0050(5) 0.0329(6)
O5 0.0411(6) 0.0530(6) 0.0354(5) 0.0047(5) 0.0018(4) 0.0247(5)
N1 0.0535(8) 0.0387(7) 0.0395(7) 0.0067(6) -0.0015(6) 0.0205(6)
C1 0.0454(9) 0.0473(9) 0.0392(8) -0.0019(7) 0.0027(7) 0.0250(7)
C2 0.0325(7) 0.0415(8) 0.0305(7) 0.0062(6) 0.0087(5) 0.0156(6)
C3 0.0290(6) 0.0335(7) 0.0314(7) 0.0067(5) 0.0084(5) 0.0115(5)
C4 0.0484(8) 0.0407(8) 0.0360(8) 0.0118(6) 0.0112(6) 0.0223(7)
C5 0.0453(8) 0.0347(7) 0.0347(7) 0.0146(6) 0.0072(6) 0.0133(6)
C6 0.0343(7) 0.0397(8) 0.0474(9) 0.0172(7) 0.0006(6) 0.0107(6)
C7 0.0466(9) 0.0501(10) 0.0609(11) 0.0071(8) -0.0061(8) 0.0245(8)
C8 0.0298(7) 0.0327(7) 0.0307(7) 0.0087(5) 0.0079(5) 0.0114(5)
C9 0.0297(6) 0.0314(7) 0.0315(7) 0.0083(5) 0.0087(5) 0.0109(5)
C10 0.0444(8) 0.0387(8) 0.0489(9) 0.0177(7) 0.0092(7) 0.0108(7)
C11 0.0396(8) 0.0460(8) 0.0439(8) 0.0089(7) 0.0153(7) 0.0215(7)
C12 0.0356(7) 0.0397(8) 0.0331(7) 0.0076(6) 0.0072(6) 0.0153(6)
C13 0.0540(10) 0.0439(9) 0.0340(8) 0.0055(7) -0.0031(7) 0.0147(7)
C14 0.0459(9) 0.0614(10) 0.0371(8) 0.0071(7) -0.0026(7) 0.0221(8)

loop_
_atom_type_symbol
_atom_type_description
_atom_type_scat_dispersion_real
_atom_type_scat_dispersion_imag
_atom_type_scat_source
C C 0.0033 0.0016 'International Tables Vol C Tables 4.2.6.8 and 6.1.1.4'
H H 0.0000 0.0000 'International Tables Vol C Tables 4.2.6.8 and 6.1.1.4'
N N 0.0061 0.0033 'International Tables Vol C Tables 4.2.6.8 and 6.1.1.4'
O O 0.0106 0.0060 'International Tables Vol C Tables 4.2.6.8 and 6.1.1.4'

loop_
_geom_angle_atom_site_label_1
_geom_angle_atom_site_label_2
_geom_angle_atom_site_label_3
_geom_angle
N1 O1 C1 108.67(11)
C5 O3 C6 114.06(11)
C12 O4 C13 106.39(11)
C12 O5 C14 105.29(11)
C5 N1 O1 119.04(12)
C5 N1 C4 123.87(13)
O1 N1 C4 113.01(11)
O1 C1 C2 111.67(12)
O1 C1 H1A 109.3
C2 C1 H1A 109.3
O1 C1 H1B 109.3
C2 C1 H1B 109.3
H1A C1 H1B 107.9
C1 C2 C8 120.71(13)
C1 C2 C3 117.48(12)
C8 C2 C3 88.32(9)
C1 C2 H2A 109.5
C8 C2 H2A 109.5
C3 C2 H2A 109.5
C4 C3 C2 111.47(11)
C4 C3 C9 115.04(11)
C2 C3 C9 87.79(9)
C4 C3 H3A 113.4
C2 C3 H3A 113.4
C9 C3 H3A 113.4
N1 C4 C3 112.18(12)
N1 C4 H4A 109.2
C3 C4 H4A 109.2
N1 C4 H4B 109.2
C3 C4 H4B 109.2
H4A C4 H4B 107.9
O2 C5 O3 124.50(13)
O2 C5 N1 123.05(14)
O3 C5 N1 112.33(12)
O3 C6 C7 107.60(12)
O3 C6 H6A 110.2
C7 C6 H6A 110.2
O3 C6 H6B 110.2
C7 C6 H6B 110.2
H6A C6 H6B 108.5
C6 C7 H7A 109.5
C6 C7 H7B 109.5
H7A C7 H7B 109.5
C6 C7 H7C 109.5
H7A C7 H7C 109.5
H7B C7 H7C 109.5
C12 C8 C2 118.57(11)
C12 C8 C9 121.07(11)
C2 C8 C9 88.68(10)
C12 C8 H8A 108.9
C2 C8 H8A 108.9
C9 C8 H8A 108.9
C11 C9 C10 109.03(12)
C11 C9 C8 116.65(11)
C10 C9 C8 113.71(11)
C11 C9 C3 119.00(11)
C10 C9 C3 109.75(11)
C8 C9 C3 87.37(9)
C9 C10 H10A 109.5
C9 C10 H10B 109.5
H10A C10 H10B 109.5
C9 C10 H10C 109.5
H10A C10 H10C 109.5
H10B C10 H10C 109.5
C9 C11 H11A 109.5
C9 C11 H11B 109.5
H11A C11 H11B 109.5
C9 C11 H11C 109.5
H11A C11 H11C 109.5
H11B C11 H11C 109.5
O5 C12 O4 105.59(11)
O5 C12 C8 111.25(11)
O4 C12 C8 109.70(11)
O5 C12 H12A 110.1
O4 C12 H12A 110.1
C8 C12 H12A 110.1
O4 C13 C14 104.93(12)
O4 C13 H13A 110.8
C14 C13 H13A 110.8
O4 C13 H13B 110.8
C14 C13 H13B 110.8
H13A C13 H13B 108.8
O5 C14 C13 104.35(12)
O5 C14 H14A 110.9
C13 C14 H14A 110.9
O5 C14 H14B 110.9
C13 C14 H14B 110.9
H14A C14 H14B 108.9

loop_
_geom_bond_atom_site_label_1
_geom_bond_atom_site_label_2
_geom_bond_distance
O1 N1 1.4028(16)
O1 C1 1.445(2)
O2 C5 1.2068(18)
O3 C5 1.3449(17)
O3 C6 1.4521(16)
O4 C12 1.4131(17)
O4 C13 1.4248(18)
O5 C12 1.4082(16)
O5 C14 1.4281(18)
N1 C5 1.3604(19)
N1 C4 1.4531(18)
C1 C2 1.505(2)
C1 H1A 0.9900
C1 H1B 0.9900
C2 C8 1.5422(18)
C2 C3 1.5535(18)
C2 H2A 1.0000
C3 C4 1.520(2)
C3 C9 1.5681(18)
C3 H3A 1.0000
C4 H4A 0.9900
C4 H4B 0.9900
C6 C7 1.494(2)
C6 H6A 0.9900
C6 H6B 0.9900
C7 H7A 0.9800
C7 H7B 0.9800
C7 H7C 0.9800
C8 C12 1.4950(18)
C8 C9 1.5543(18)
C8 H8A 1.0000
C9 C11 1.5185(18)
C9 C10 1.5250(19)
C10 H10A 0.9800
C10 H10B 0.9800
C10 H10C 0.9800
C11 H11A 0.9800
C11 H11B 0.9800
C11 H11C 0.9800
C12 H12A 1.0000
C13 C14 1.522(2)
C13 H13A 0.9900
C13 H13B 0.9900
C14 H14A 0.9900
C14 H14B 0.9900

loop_
_geom_torsion_atom_site_label_1
_geom_torsion_atom_site_label_2
_geom_torsion_atom_site_label_3
_geom_torsion_atom_site_label_4
_geom_torsion
C1 O1 N1 C5 -87.95(15)
C1 O1 N1 C4 70.21(15)
N1 O1 C1 C2 -57.65(15)
O1 C1 C2 C8 -66.17(17)
O1 C1 C2 C3 39.52(17)
C1 C2 C3 C4 -28.96(17)
C8 C2 C3 C4 95.14(12)
C1 C2 C3 C9 -145.05(13)
C8 C2 C3 C9 -20.96(10)
C5 N1 C4 C3 97.37(17)
O1 N1 C4 C3 -59.58(17)
C2 C3 C4 N1 36.63(16)
C9 C3 C4 N1 134.55(13)
C6 O3 C5 O2 5.1(2)
C6 O3 C5 N1 -171.10(12)
O1 N1 C5 O2 173.03(14)
C4 N1 C5 O2 17.4(2)
O1 N1 C5 O3 -10.73(19)
C4 N1 C5 O3 -166.38(13)
C5 O3 C6 C7 179.16(13)
C1 C2 C8 C12 -92.44(16)
C3 C2 C8 C12 146.26(12)
C1 C2 C8 C9 142.44(13)
C3 C2 C8 C9 21.14(10)
C12 C8 C9 C11 94.72(15)
C2 C8 C9 C11 -142.28(12)
C12 C8 C9 C10 -33.50(17)
C2 C8 C9 C10 89.49(13)
C12 C8 C9 C3 -143.95(12)
C2 C8 C9 C3 -20.95(10)
C4 C3 C9 C11 27.28(17)
C2 C3 C9 C11 140.00(13)
C4 C3 C9 C10 153.80(12)
C2 C3 C9 C10 -93.47(12)
C4 C3 C9 C8 -91.92(12)
C2 C3 C9 C8 20.80(10)
C14 O5 C12 O4 -37.52(15)
C14 O5 C12 C8 -156.47(13)
C13 O4 C12 O5 33.60(15)
C13 O4 C12 C8 153.58(13)
C2 C8 C12 O5 -174.99(12)
C9 C8 C12 O5 -67.68(16)
C2 C8 C12 O4 68.55(16)
C9 C8 C12 O4 175.86(11)
C12 O4 C13 C14 -16.40(17)
C12 O5 C14 C13 26.22(17)
O4 C13 C14 O5 -6.01(18)
